data_4103660
loop_
_publ_author_name
'David A. Lang'
'Julia V. Zaikina'
'Derek D. Lovingood'
'Thomas E. Gedris'
'Susan E. Latturner'

_publ_contact_author_address
;
 Department of Chemistry and Biochemistry
 Florida State University
 Tallahassee, FL  32306
;
_publ_contact_author_email latturne@chem.fsu.edu
_publ_contact_author_fax 8506448281
_publ_contact_author_name 'Prof. Susan E. Latturner'
_publ_contact_author_phone 8506444047
_publ_section_title
;
 Ca2LiC3H: A New Complex Carbide Hydride Phase Grown in Metal Flux
;
_journal_name_full 'Journal of the American Chemical Society'
_journal_page_first 17523
_journal_page_last 17530
_journal_paper_doi 10.1021/ja107436n
_journal_volume 132
_journal_year 2010
_chemical_formula_moiety '2(H), Ca'
_chemical_formula_sum 'Ca H2'
_chemical_formula_weight 42.10
_chemical_name_common 'calcium hydride'
_chemical_name_systematic 'calcium hydride'
_space_group_IT_number 62
_symmetry_cell_setting orthorhombic
_symmetry_space_group_name_Hall '-P 2ac 2n'
_symmetry_space_group_name_H-M 'P n m a'
_atom_sites_solution_hydrogens difmap
_atom_sites_solution_primary direct
_atom_sites_solution_secondary difmap
_audit_creation_date 2010-08-12
_audit_creation_method SHELXL-97
_cell_angle_alpha 90.00
_cell_angle_beta 90.00
_cell_angle_gamma 90.00
_cell_formula_units_Z 4
_cell_length_a 5.9696(12)
_cell_length_b 3.6022(8)
_cell_length_c 6.8336(14)
_cell_measurement_reflns_used 1082
_cell_measurement_temperature 150(2)
_cell_measurement_theta_max 55.328
_cell_measurement_theta_min 6.826
_cell_volume 146.95(5)
_computing_cell_refinement 'Saint (Bruker, 2008)'
_computing_data_collection 'APEX2 (Bruker, 2008)'
_computing_data_reduction 'Saint (Bruker, 2008)'
_computing_structure_refinement 'SHELXL-97 (Sheldrick, 2008)'
_computing_structure_solution 'SHELXS-97 (Sheldrick, 2008)'
_diffrn_ambient_temperature 150(2)
_diffrn_measured_fraction_theta_full 0.980
_diffrn_measured_fraction_theta_max 0.980
_diffrn_measurement_device_type 'Bruker APEX-II CCD area-detector'
_diffrn_measurement_method '\f and  \w scans'
_diffrn_radiation_monochromator graphite
_diffrn_radiation_source 'fine-focus sealed tube'
_diffrn_radiation_type MoK\a
_diffrn_radiation_wavelength 0.71073
_diffrn_reflns_av_R_equivalents 0.0390
_diffrn_reflns_av_sigmaI/netI 0.0143
_diffrn_reflns_limit_h_max 7
_diffrn_reflns_limit_h_min -7
_diffrn_reflns_limit_k_max 4
_diffrn_reflns_limit_k_min -4
_diffrn_reflns_limit_l_max 8
_diffrn_reflns_limit_l_min -8
_diffrn_reflns_number 1490
_diffrn_reflns_theta_full 27.93
_diffrn_reflns_theta_max 27.93
_diffrn_reflns_theta_min 4.53
_exptl_absorpt_coefficient_mu 3.515
_exptl_absorpt_correction_T_max 0.8439
_exptl_absorpt_correction_T_min 0.8439
_exptl_absorpt_correction_type multi-scan
_exptl_absorpt_process_details 'SADABS (Bruker, 2008)'
_exptl_crystal_colour 'translucent light white'
_exptl_crystal_density_diffrn 1.903
_exptl_crystal_density_method 'not measured'
_exptl_crystal_description cube
_exptl_crystal_F_000 88
_exptl_crystal_size_max 0.05
_exptl_crystal_size_mid 0.05
_exptl_crystal_size_min 0.05
_refine_diff_density_max 0.523
_refine_diff_density_min -0.621
_refine_diff_density_rms 0.125
_refine_ls_extinction_coef none
_refine_ls_extinction_method none
_refine_ls_goodness_of_fit_ref 1.215
_refine_ls_hydrogen_treatment refall
_refine_ls_matrix_type full
_refine_ls_number_parameters 13
_refine_ls_number_reflns 198
_refine_ls_number_restraints 0
_refine_ls_restrained_S_all 1.215
_refine_ls_R_factor_all 0.0212
_refine_ls_R_factor_gt 0.0211
_refine_ls_shift/su_max 0.000
_refine_ls_shift/su_mean 0.000
_refine_ls_structure_factor_coef Fsqd
_refine_ls_weighting_details 'calc w=1/[\s^2^(Fo^2^)+(0.0339P)^2^+0.0235P] where P=(Fo^2^+2Fc^2^)/3'
_refine_ls_weighting_scheme calc
_refine_ls_wR_factor_gt 0.0529
_refine_ls_wR_factor_ref 0.0530
_reflns_number_gt 194
_reflns_number_total 198
_reflns_threshold_expression >2sigma(I)
_cod_data_source_file ja107436n_si_003.cif
_cod_data_source_block CaH2
_cod_database_code 4103660

loop_
_symmetry_equiv_pos_as_xyz
'x, y, z'
'-x+1/2, -y, z+1/2'
'-x, y+1/2, -z'
'x+1/2, -y+1/2, -z+1/2'
'-x, -y, -z'
'x-1/2, y, -z-1/2'
'x, -y-1/2, z'
'-x-1/2, y-1/2, z-1/2'

loop_
_atom_site_label
_atom_site_type_symbol
_atom_site_fract_x
_atom_site_fract_y
_atom_site_fract_z
_atom_site_U_iso_or_equiv
_atom_site_adp_type
_atom_site_occupancy
_atom_site_symmetry_multiplicity
_atom_site_calc_flag
_atom_site_refinement_flags
Ca1 Ca 0.26043(5) 0.2500 0.39014(5) 0.0058(2) Uani 1 2 d S
H2 H 0.138(4) 0.2500 0.072(3) 0.021(5) Uiso 1 2 d S
H1 H 0.029(3) 0.2500 0.672(3) 0.028(5) Uiso 1 2 d S

loop_
_atom_site_aniso_label
_atom_site_aniso_U_11
_atom_site_aniso_U_22
_atom_site_aniso_U_33
_atom_site_aniso_U_23
_atom_site_aniso_U_13
_atom_site_aniso_U_12
Ca1 0.0053(3) 0.0058(3) 0.0063(3) 0.000 -0.00025(7) 0.000

loop_
_atom_type_symbol
_atom_type_description
_atom_type_scat_dispersion_real
_atom_type_scat_dispersion_imag
_atom_type_scat_source
Ca Ca 0.2262 0.3064 'International Tables Vol C Tables 4.2.6.8 and 6.1.1.4'
H H 0.0000 0.0000 'International Tables Vol C Tables 4.2.6.8 and 6.1.1.4'

loop_
_geom_angle_atom_site_label_1
_geom_angle_atom_site_label_2
_geom_angle_atom_site_label_3
_geom_angle
_geom_angle_site_symmetry_1
_geom_angle_site_symmetry_3
Ca1 Ca1 Ca1 114.62(2) 6_556 6_656
Ca1 Ca1 Ca1 90.0 6_556 1_565
Ca1 Ca1 Ca1 90.0 6_656 1_565
Ca1 Ca1 Ca1 90.0 6_556 1_545
Ca1 Ca1 Ca1 90.0 6_656 1_545
Ca1 Ca1 Ca1 180.0 1_565 1_545
Ca1 Ca1 Ca1 150.470(9) 6_556 5_666
Ca1 Ca1 Ca1 64.430(14) 6_656 5_666
Ca1 Ca1 Ca1 60.858(8) 1_565 5_666
Ca1 Ca1 Ca1 119.142(8) 1_545 5_666
Ca1 Ca1 Ca1 150.470(9) 6_556 5_656
Ca1 Ca1 Ca1 64.430(14) 6_656 5_656
Ca1 Ca1 Ca1 119.142(8) 1_565 5_656
Ca1 Ca1 Ca1 60.858(8) 1_545 5_656
Ca1 Ca1 Ca1 58.284(16) 5_666 5_656
Ca1 Ca1 Ca1 59.692(13) 6_556 2_554
Ca1 Ca1 Ca1 63.232(13) 6_656 2_554
Ca1 Ca1 Ca1 117.779(7) 1_565 2_554
Ca1 Ca1 Ca1 62.221(7) 1_545 2_554
Ca1 Ca1 Ca1 127.649(16) 5_666 2_554
Ca1 Ca1 Ca1 99.027(15) 5_656 2_554
Ca1 Ca1 Ca1 59.692(13) 6_556 2_564
Ca1 Ca1 Ca1 63.232(13) 6_656 2_564
Ca1 Ca1 Ca1 62.221(7) 1_565 2_564
Ca1 Ca1 Ca1 117.779(7) 1_545 2_564
Ca1 Ca1 Ca1 99.027(15) 5_666 2_564
Ca1 Ca1 Ca1 127.649(16) 5_656 2_564
Ca1 Ca1 Ca1 55.559(14) 2_554 2_564
Ca1 Ca1 Ca1 116.768(13) 6_556 2_565
Ca1 Ca1 Ca1 120.308(13) 6_656 2_565
Ca1 Ca1 Ca1 62.221(7) 1_565 2_565
Ca1 Ca1 Ca1 117.779(7) 1_545 2_565
Ca1 Ca1 Ca1 55.878(11) 5_666 2_565
Ca1 Ca1 Ca1 83.856(14) 5_656 2_565
Ca1 Ca1 Ca1 176.305(16) 2_554 2_565
Ca1 Ca1 Ca1 124.297(15) 2_564 2_565
Ca1 Ca1 Ca1 116.768(13) 6_556 2
Ca1 Ca1 Ca1 120.308(13) 6_656 2
Ca1 Ca1 Ca1 117.779(7) 1_565 2
Ca1 Ca1 Ca1 62.221(7) 1_545 2
Ca1 Ca1 Ca1 83.856(14) 5_666 2
Ca1 Ca1 Ca1 55.878(11) 5_656 2
Ca1 Ca1 Ca1 124.297(14) 2_554 2
Ca1 Ca1 Ca1 176.305(16) 2_564 2
Ca1 Ca1 Ca1 55.559(14) 2_565 2
Ca1 Ca1 Ca1 62.371(13) 6_556 5_556
Ca1 Ca1 Ca1 151.664(9) 6_656 5_556
Ca1 Ca1 Ca1 117.548(7) 1_565 5_556
Ca1 Ca1 Ca1 62.453(8) 1_545 5_556
Ca1 Ca1 Ca1 133.33(2) 5_666 5_556
Ca1 Ca1 Ca1 103.634(17) 5_656 5_556
Ca1 Ca1 Ca1 95.715(15) 2_554 5_556
Ca1 Ca1 Ca1 122.051(16) 2_564 5_556
Ca1 Ca1 Ca1 81.311(14) 2_565 5_556
Ca1 Ca1 Ca1 54.397(10) 2 5_556
Ca1 Ca1 Ca1 62.371(13) 6_556 5_566
Ca1 Ca1 Ca1 151.664(9) 6_656 5_566
Ca1 Ca1 Ca1 62.453(8) 1_565 5_566
Ca1 Ca1 Ca1 117.548(7) 1_545 5_566
Ca1 Ca1 Ca1 103.634(17) 5_666 5_566
Ca1 Ca1 Ca1 133.33(2) 5_656 5_566
Ca1 Ca1 Ca1 122.051(16) 2_554 5_566
Ca1 Ca1 Ca1 95.715(15) 2_564 5_566
Ca1 Ca1 Ca1 54.397(10) 2_565 5_566
Ca1 Ca1 Ca1 81.311(13) 2 5_566
Ca1 Ca1 Ca1 55.095(15) 5_556 5_566

loop_
_geom_bond_atom_site_label_1
_geom_bond_atom_site_label_2
_geom_bond_distance
_geom_bond_site_symmetry_2
Ca1 Ca1 3.5465(7) 6_556
Ca1 Ca1 3.5465(7) 6_656
Ca1 Ca1 3.6022(8) 1_565
Ca1 Ca1 3.6022(8) 1_545
Ca1 Ca1 3.6985(7) 5_666
Ca1 Ca1 3.6985(7) 5_656
Ca1 Ca1 3.8645(6) 2_554
Ca1 Ca1 3.8645(6) 2_564
Ca1 Ca1 3.8645(6) 2_565
Ca1 Ca1 3.8645(6) 2
Ca1 Ca1 3.8944(7) 5_556
Ca1 Ca1 3.8944(7) 5_566
